data_2018508
loop_
_publ_author_name
'Kurzak, Krzysztof'
'Ejsmont, Krzysztof'
'Koprek, Katarzyna'

_publ_section_title
;
 X-ray and DFT-calculated structures of a vanadyl Schiff base complex:
 (methanol-\k<i>O</i>)[2-methoxy-6-({2-[(2-oxido-3-methoxybenzylidene)amino]benzyl}iminomethyl)phenolato-\k^4^<i>O</i>^1^,<i>N</i>,<i>N</i>,<i>O</i>^1'^]oxidovanadium(IV)
 monohydrate
;
_journal_coeditor_code SK3437
_journal_issue 6
_journal_name_full 'Acta Crystallographica Section C'
_journal_page_first m161
_journal_page_last m165
_journal_paper_doi 10.1107/S0108270112020938
_journal_volume 68
_journal_year 2012
_chemical_formula_iupac '[V (C23 H20 N2 O4) O (C H4 O)] , H2 O'
_chemical_formula_moiety 'C24 H24 N2 O6 V, H2 O'
_chemical_formula_sum 'C24 H26 N2 O7 V'
_chemical_formula_weight 505.41
_chemical_name_systematic
;
(methanol-\k<i>O</i>)[2-methoxy-6-({2-[(2-oxido-3-
methoxybenzylidene)amino]benzyl}iminomethyl)phenolato-
\k^4^<i>O</i>^1^,<i>N</i>,<i>N</i>,<i>O</i>^1'^]oxidovanadium(IV) monohydrate
;
_space_group_IT_number 14
_symmetry_cell_setting monoclinic
_symmetry_space_group_name_Hall '-P 2ybc'
_symmetry_space_group_name_H-M 'P 1 21/c 1'
_atom_sites_solution_hydrogens geom
_atom_sites_solution_primary direct
_atom_sites_solution_secondary difmap
_audit_creation_method SHELXL97
_cell_angle_alpha 90.00
_cell_angle_beta 92.774(4)
_cell_angle_gamma 90.00
_cell_formula_units_Z 4
_cell_length_a 6.9808(2)
_cell_length_b 34.6243(12)
_cell_length_c 9.6740(4)
_cell_measurement_reflns_used 3633
_cell_measurement_temperature 290(2)
_cell_measurement_theta_max 25.00
_cell_measurement_theta_min 2.92
_cell_volume 2335.52(14)
_computing_cell_refinement 'CrysAlis RED (Oxford Diffraction, 2008)'
_computing_data_collection 'CrysAlis CCD (Oxford Diffraction, 2008)'
_computing_data_reduction 'CrysAlis RED (Oxford Diffraction, 2008)'
_computing_molecular_graphics 'SHELXTL (Sheldrick, 2008)'
_computing_publication_material 'SHELXL97 (Sheldrick, 2008)'
_computing_structure_refinement 'SHELXL97 (Sheldrick, 2008)'
_computing_structure_solution 'SHELXS97 (Sheldrick, 2008)'
_diffrn_ambient_temperature 290(2)
_diffrn_detector_area_resol_mean '1024 x 1024 with blocks 2 x 2'
_diffrn_measured_fraction_theta_full 0.999
_diffrn_measured_fraction_theta_max 0.999
_diffrn_measurement_device_type 'Oxford Xcalibur'
_diffrn_measurement_method \w
_diffrn_radiation_monochromator graphite
_diffrn_radiation_source 'fine-focus sealed tube'
_diffrn_radiation_type MoK\a
_diffrn_radiation_wavelength 0.71073
_diffrn_reflns_av_R_equivalents 0.0326
_diffrn_reflns_av_sigmaI/netI 0.0269
_diffrn_reflns_limit_h_max 8
_diffrn_reflns_limit_h_min -5
_diffrn_reflns_limit_k_max 41
_diffrn_reflns_limit_k_min -41
_diffrn_reflns_limit_l_max 11
_diffrn_reflns_limit_l_min -11
_diffrn_reflns_number 14484
_diffrn_reflns_theta_full 25.00
_diffrn_reflns_theta_max 25.00
_diffrn_reflns_theta_min 2.92
_diffrn_standards_decay_% 0
_diffrn_standards_interval_count 0
_diffrn_standards_interval_time 0
_diffrn_standards_number 0
_exptl_absorpt_coefficient_mu 0.473
_exptl_absorpt_correction_type none
_exptl_crystal_colour red
_exptl_crystal_density_diffrn 1.437
_exptl_crystal_density_method 'not measured'
_exptl_crystal_description prism
_exptl_crystal_F_000 1052
_exptl_crystal_size_max 0.35
_exptl_crystal_size_mid 0.17
_exptl_crystal_size_min 0.15
_refine_diff_density_max 0.323
_refine_diff_density_min -0.300
_refine_ls_extinction_method none
_refine_ls_goodness_of_fit_ref 1.202
_refine_ls_hydrogen_treatment mixed
_refine_ls_matrix_type full
_refine_ls_number_parameters 319
_refine_ls_number_reflns 4113
_refine_ls_number_restraints 0
_refine_ls_restrained_S_all 1.202
_refine_ls_R_factor_all 0.0546
_refine_ls_R_factor_gt 0.0468
_refine_ls_shift/su_max 0.001
_refine_ls_shift/su_mean 0.000
_refine_ls_structure_factor_coef Fsqd
_refine_ls_weighting_details 'calc w = 1/[\s^2^(Fo^2^)+(0.0276P)^2^+1.8956P] where P=(Fo^2^+2Fc^2^)/3'
_refine_ls_weighting_scheme calc
_refine_ls_wR_factor_gt 0.0951
_refine_ls_wR_factor_ref 0.0975
_reflns_number_gt 3635
_reflns_number_total 4113
_reflns_threshold_expression I>2\s(I)
_cod_data_source_file sk3437.cif
_cod_data_source_block I
_cod_original_sg_symbol_H-M 'P 21/c'
_cod_database_code 2018508
_cod_database_fobs_code 2018508

loop_
_symmetry_equiv_pos_as_xyz
'x, y, z'
'-x, y+1/2, -z+1/2'
'-x, -y, -z'
'x, -y-1/2, z-1/2'

loop_
_atom_site_type_symbol
_atom_site_label
_atom_site_fract_x
_atom_site_fract_y
_atom_site_fract_z
_atom_site_U_iso_or_equiv
_atom_site_adp_type
_atom_site_calc_flag
_atom_site_refinement_flags
_atom_site_occupancy
_atom_site_symmetry_multiplicity
V V1 0.97255(6) 0.387804(12) 0.48332(4) 0.02581(13) Uani d . 1 1
O O1 0.8415(2) 0.33856(5) 0.43211(18) 0.0347(4) Uani d . 1 1
O O2 0.8394(2) 0.38952(5) 0.65745(16) 0.0309(4) Uani d . 1 1
O O3 0.8531(2) 0.41606(5) 0.38142(18) 0.0364(4) Uani d . 1 1
O O4 1.1675(3) 0.34808(6) 0.6282(2) 0.0438(5) Uani d . 1 1
H H4A 1.282(5) 0.3436(10) 0.622(3) 0.059(11) Uiso d . 1 1
O O5 0.5681(3) 0.28915(6) 0.3721(2) 0.0511(5) Uani d . 1 1
O O6 0.6404(3) 0.37030(7) 0.8650(2) 0.0591(6) Uani d . 1 1
N N1 1.1898(3) 0.37296(6) 0.3514(2) 0.0309(5) Uani d . 1 1
N N2 1.1545(3) 0.43249(6) 0.5625(2) 0.0290(5) Uani d . 1 1
C C1 0.8540(4) 0.31939(7) 0.3157(3) 0.0321(6) Uani d . 1 1
C C2 0.7092(4) 0.29164(8) 0.2791(3) 0.0392(7) Uani d . 1 1
C C3 0.7171(5) 0.26968(9) 0.1613(3) 0.0548(9) Uani d . 1 1
H H3 0.6228 0.2513 0.1409 0.066 Uiso calc R 1 1
C C4 0.8658(6) 0.27485(10) 0.0721(4) 0.0652(10) Uani d . 1 1
H H4 0.8687 0.2605 -0.0089 0.078 Uiso calc R 1 1
C C5 1.0066(5) 0.30089(9) 0.1035(3) 0.0562(9) Uani d . 1 1
H H5 1.1061 0.3039 0.0439 0.067 Uiso calc R 1 1
C C6 1.0049(4) 0.32343(8) 0.2249(3) 0.0388(6) Uani d . 1 1
C C7 1.1682(4) 0.34804(8) 0.2542(3) 0.0386(7) Uani d . 1 1
H H7 1.2696 0.3455 0.1959 0.046 Uiso calc R 1 1
C C8 1.3765(4) 0.39329(8) 0.3678(3) 0.0368(6) Uani d . 1 1
H H8A 1.4588 0.3851 0.2953 0.044 Uiso calc R 1 1
H H8B 1.4389 0.3864 0.4561 0.044 Uiso calc R 1 1
C C9 1.3501(3) 0.43633(7) 0.3608(3) 0.0320(6) Uani d . 1 1
C C10 1.4272(4) 0.45807(8) 0.2570(3) 0.0402(7) Uani d . 1 1
H H10 1.4931 0.4458 0.1882 0.048 Uiso calc R 1 1
C C11 1.4078(4) 0.49788(9) 0.2538(3) 0.0454(8) Uani d . 1 1
H H11 1.4543 0.5120 0.1808 0.054 Uiso calc R 1 1
C C12 1.3193(4) 0.51644(8) 0.3592(3) 0.0445(7) Uani d . 1 1
H H12 1.3135 0.5433 0.3605 0.053 Uiso calc R 1 1
C C13 1.2388(4) 0.49533(8) 0.4633(3) 0.0377(6) Uani d . 1 1
H H13 1.1770 0.5079 0.5334 0.045 Uiso calc R 1 1
C C14 1.2507(3) 0.45532(7) 0.4626(3) 0.0297(6) Uani d . 1 1
C C15 1.1606(4) 0.44426(8) 0.6887(3) 0.0386(6) Uani d . 1 1
H H15 1.2444 0.4645 0.7101 0.046 Uiso calc R 1 1
C C16 1.0530(4) 0.42972(8) 0.8002(3) 0.0385(6) Uani d . 1 1
C C17 1.0969(5) 0.44444(11) 0.9340(3) 0.0562(9) Uani d . 1 1
H H17 1.1983 0.4617 0.9472 0.067 Uiso calc R 1 1
C C18 0.9944(5) 0.43402(11) 1.0441(3) 0.0582(9) Uani d . 1 1
H H18 1.0270 0.4437 1.1318 0.070 Uiso calc R 1 1
C C19 0.8411(4) 0.40888(9) 1.0245(3) 0.0483(8) Uani d . 1 1
H H19 0.7709 0.4017 1.0996 0.058 Uiso calc R 1 1
C C20 0.7916(4) 0.39445(8) 0.8957(3) 0.0382(6) Uani d . 1 1
C C21 0.8971(4) 0.40403(7) 0.7784(2) 0.0306(6) Uani d . 1 1
C C22 1.0899(5) 0.31710(10) 0.7033(4) 0.0625(10) Uani d . 1 1
H H22A 1.1910 0.3043 0.7562 0.094 Uiso calc R 1 1
H H22B 1.0288 0.2991 0.6399 0.094 Uiso calc R 1 1
H H22C 0.9973 0.3269 0.7645 0.094 Uiso calc R 1 1
C C23 0.4237(5) 0.26023(10) 0.3509(4) 0.0650(10) Uani d . 1 1
H H23A 0.3347 0.2618 0.4233 0.097 Uiso calc R 1 1
H H23B 0.4825 0.2352 0.3522 0.097 Uiso calc R 1 1
H H23C 0.3568 0.2643 0.2631 0.097 Uiso calc R 1 1
C C24 0.5148(5) 0.36129(12) 0.9703(4) 0.0717(11) Uani d . 1 1
H H24A 0.4164 0.3442 0.9343 0.107 Uiso calc R 1 1
H H24B 0.4573 0.3846 1.0026 0.107 Uiso calc R 1 1
H H24C 0.5854 0.3490 1.0457 0.107 Uiso calc R 1 1
O O7 0.5371(3) 0.32793(8) 0.6284(3) 0.0480(6) Uani d . 1 1
H H7A 0.588(6) 0.3436(13) 0.674(5) 0.090(17) Uiso d . 1 1
H H7B 0.582(6) 0.3239(12) 0.561(5) 0.080(16) Uiso d . 1 1

loop_
_atom_site_aniso_label
_atom_site_aniso_U_11
_atom_site_aniso_U_22
_atom_site_aniso_U_33
_atom_site_aniso_U_12
_atom_site_aniso_U_13
_atom_site_aniso_U_23
V1 0.0255(2) 0.0267(2) 0.0254(2) -0.00361(18) 0.00338(15) -0.00116(18)
O1 0.0381(10) 0.0331(10) 0.0332(10) -0.0124(8) 0.0062(8) -0.0075(8)
O2 0.0316(9) 0.0351(9) 0.0261(9) -0.0046(8) 0.0044(7) -0.0021(8)
O3 0.0349(10) 0.0401(10) 0.0340(10) 0.0002(8) -0.0009(8) 0.0018(8)
O4 0.0306(11) 0.0472(12) 0.0541(13) 0.0031(9) 0.0062(9) 0.0151(10)
O5 0.0521(13) 0.0449(12) 0.0559(13) -0.0227(10) -0.0026(10) -0.0053(10)
O6 0.0647(14) 0.0747(15) 0.0400(12) -0.0282(12) 0.0253(11) -0.0080(11)
N1 0.0323(12) 0.0266(11) 0.0344(12) -0.0037(9) 0.0088(9) -0.0016(9)
N2 0.0256(11) 0.0310(11) 0.0307(11) -0.0054(9) 0.0032(9) -0.0022(9)
C1 0.0428(15) 0.0235(13) 0.0294(14) -0.0047(11) -0.0039(11) -0.0002(11)
C2 0.0498(17) 0.0302(14) 0.0367(15) -0.0053(12) -0.0071(13) 0.0020(12)
C3 0.070(2) 0.0401(17) 0.053(2) -0.0132(16) -0.0145(17) -0.0107(15)
C4 0.091(3) 0.057(2) 0.048(2) -0.009(2) -0.0003(19) -0.0250(17)
C5 0.078(2) 0.0506(19) 0.0408(17) -0.0060(18) 0.0141(16) -0.0136(15)
C6 0.0535(18) 0.0302(14) 0.0328(15) -0.0025(13) 0.0031(13) -0.0046(11)
C7 0.0482(17) 0.0346(15) 0.0345(15) -0.0005(12) 0.0169(13) -0.0012(12)
C8 0.0303(14) 0.0362(15) 0.0451(16) -0.0017(11) 0.0133(12) -0.0012(12)
C9 0.0241(13) 0.0363(14) 0.0354(14) -0.0063(11) -0.0007(11) 0.0014(11)
C10 0.0355(15) 0.0495(17) 0.0358(15) -0.0119(13) 0.0045(12) 0.0018(13)
C11 0.0364(17) 0.0511(18) 0.0478(18) -0.0158(13) -0.0069(14) 0.0198(14)
C12 0.0322(15) 0.0344(15) 0.066(2) -0.0067(12) -0.0066(14) 0.0117(14)
C13 0.0269(14) 0.0343(15) 0.0515(17) -0.0027(11) -0.0025(12) -0.0019(13)
C14 0.0232(12) 0.0327(14) 0.0329(14) -0.0074(10) -0.0008(10) 0.0001(11)
C15 0.0325(14) 0.0448(16) 0.0385(16) -0.0134(12) 0.0007(12) -0.0087(13)
C16 0.0360(15) 0.0495(17) 0.0300(14) -0.0055(13) 0.0006(11) -0.0046(12)
C17 0.0526(19) 0.078(2) 0.0375(17) -0.0177(17) -0.0008(14) -0.0149(16)
C18 0.059(2) 0.088(3) 0.0272(15) -0.0067(19) 0.0002(14) -0.0120(16)
C19 0.0542(19) 0.064(2) 0.0275(14) 0.0019(16) 0.0108(13) 0.0021(14)
C20 0.0401(15) 0.0424(16) 0.0326(14) -0.0014(13) 0.0084(12) -0.0002(12)
C21 0.0314(14) 0.0345(14) 0.0259(13) 0.0039(11) 0.0018(11) 0.0002(11)
C22 0.0482(19) 0.058(2) 0.081(3) 0.0003(16) 0.0042(18) 0.0316(19)
C23 0.058(2) 0.056(2) 0.079(3) -0.0291(17) -0.0130(19) 0.0020(18)
C24 0.076(3) 0.086(3) 0.056(2) -0.028(2) 0.0360(19) -0.0046(19)
O7 0.0355(12) 0.0557(15) 0.0531(15) -0.0024(10) 0.0070(11) -0.0058(12)

loop_
_atom_type_symbol
_atom_type_description
_atom_type_scat_dispersion_real
_atom_type_scat_dispersion_imag
_atom_type_scat_source
C C 0.0033 0.0016 'International Tables Vol C Tables 4.2.6.8 and 6.1.1.4'
H H 0.0000 0.0000 'International Tables Vol C Tables 4.2.6.8 and 6.1.1.4'
N N 0.0061 0.0033 'International Tables Vol C Tables 4.2.6.8 and 6.1.1.4'
O O 0.0106 0.0060 'International Tables Vol C Tables 4.2.6.8 and 6.1.1.4'
V V 0.3005 0.5294 'International Tables Vol C Tables 4.2.6.8 and 6.1.1.4'

loop_
_geom_angle_atom_site_label_1
_geom_angle_atom_site_label_2
_geom_angle_atom_site_label_3
_geom_angle
O3 V1 O2 104.86(8)
O3 V1 O1 98.73(9)
O2 V1 O1 90.49(7)
O3 V1 N1 98.42(9)
O2 V1 N1 156.56(8)
O1 V1 N1 88.61(8)
O3 V1 N2 93.54(9)
O2 V1 N2 88.17(7)
O1 V1 N2 167.58(8)
N1 V1 N2 87.73(8)
O3 V1 O4 176.12(8)
O2 V1 O4 77.93(7)
O1 V1 O4 83.85(7)
N1 V1 O4 78.69(8)
N2 V1 O4 83.80(8)
C1 O1 V1 126.76(16)
C21 O2 V1 129.47(15)
C22 O4 V1 121.57(18)
C22 O4 H4A 107(2)
V1 O4 H4A 127(2)
C2 O5 C23 118.4(2)
C20 O6 C24 118.6(2)
C7 N1 C8 118.0(2)
C7 N1 V1 123.43(18)
C8 N1 V1 118.53(16)
C15 N2 C14 117.9(2)
C15 N2 V1 124.47(18)
C14 N2 V1 116.65(15)
O1 C1 C6 124.5(2)
O1 C1 C2 118.5(2)
C6 C1 C2 116.9(2)
O5 C2 C3 124.7(3)
O5 C2 C1 113.8(2)
C3 C2 C1 121.5(3)
C2 C3 C4 120.2(3)
C2 C3 H3 119.9
C4 C3 H3 119.9
C5 C4 C3 120.0(3)
C5 C4 H4 120.0
C3 C4 H4 120.0
C4 C5 C6 121.3(3)
C4 C5 H5 119.4
C6 C5 H5 119.4
C5 C6 C1 120.0(3)
C5 C6 C7 116.9(3)
C1 C6 C7 122.9(2)
N1 C7 C6 127.4(2)
N1 C7 H7 116.3
C6 C7 H7 116.3
N1 C8 C9 111.1(2)
N1 C8 H8A 109.4
C9 C8 H8A 109.4
N1 C8 H8B 109.4
C9 C8 H8B 109.4
H8A C8 H8B 108.0
C10 C9 C14 118.6(2)
C10 C9 C8 121.4(2)
C14 C9 C8 120.0(2)
C9 C10 C11 121.1(3)
C9 C10 H10 119.5
C11 C10 H10 119.5
C12 C11 C10 119.7(3)
C12 C11 H11 120.2
C10 C11 H11 120.2
C11 C12 C13 120.3(3)
C11 C12 H12 119.9
C13 C12 H12 119.9
C12 C13 C14 119.8(3)
C12 C13 H13 120.1
C14 C13 H13 120.1
C13 C14 C9 120.4(2)
C13 C14 N2 121.0(2)
C9 C14 N2 118.6(2)
N2 C15 C16 127.4(2)
N2 C15 H15 116.3
C16 C15 H15 116.3
C17 C16 C21 119.7(3)
C17 C16 C15 117.7(3)
C21 C16 C15 122.4(2)
C18 C17 C16 121.6(3)
C18 C17 H17 119.2
C16 C17 H17 119.2
C17 C18 C19 119.4(3)
C17 C18 H18 120.3
C19 C18 H18 120.3
C20 C19 C18 120.8(3)
C20 C19 H19 119.6
C18 C19 H19 119.6
O6 C20 C19 125.3(3)
O6 C20 C21 113.2(2)
C19 C20 C21 121.5(3)
O2 C21 C16 124.9(2)
O2 C21 C20 118.1(2)
C16 C21 C20 116.9(2)
O4 C22 H22A 109.5
O4 C22 H22B 109.5
H22A C22 H22B 109.5
O4 C22 H22C 109.5
H22A C22 H22C 109.5
H22B C22 H22C 109.5
O5 C23 H23A 109.5
O5 C23 H23B 109.5
H23A C23 H23B 109.5
O5 C23 H23C 109.5
H23A C23 H23C 109.5
H23B C23 H23C 109.5
O6 C24 H24A 109.5
O6 C24 H24B 109.5
H24A C24 H24B 109.5
O6 C24 H24C 109.5
H24A C24 H24C 109.5
H24B C24 H24C 109.5
H7A O7 H7B 115(4)

loop_
_geom_bond_atom_site_label_1
_geom_bond_atom_site_label_2
_geom_bond_distance
V1 O3 1.5951(18)
V1 O2 1.9640(16)
V1 O1 1.9865(17)
V1 N1 2.092(2)
V1 N2 2.121(2)
V1 O4 2.350(2)
O1 C1 1.314(3)
O2 C21 1.318(3)
O4 C22 1.418(4)
O4 H4A 0.82(3)
O5 C2 1.369(3)
O5 C23 1.429(3)
O6 C20 1.368(3)
O6 C24 1.411(3)
N1 C7 1.280(3)
N1 C8 1.483(3)
N2 C15 1.285(3)
N2 C14 1.440(3)
C1 C6 1.411(4)
C1 C2 1.427(4)
C2 C3 1.373(4)
C3 C4 1.393(5)
C3 H3 0.9300
C4 C5 1.357(5)
C4 H4 0.9300
C5 C6 1.410(4)
C5 H5 0.9300
C6 C7 1.441(4)
C7 H7 0.9300
C8 C9 1.503(4)
C8 H8A 0.9700
C8 H8B 0.9700
C9 C10 1.385(4)
C9 C14 1.396(4)
C10 C11 1.385(4)
C10 H10 0.9300
C11 C12 1.376(4)
C11 H11 0.9300
C12 C13 1.385(4)
C12 H12 0.9300
C13 C14 1.388(4)
C13 H13 0.9300
C15 C16 1.435(4)
C15 H15 0.9300
C16 C17 1.411(4)
C16 C21 1.414(4)
C17 C18 1.360(4)
C17 H17 0.9300
C18 C19 1.386(4)
C18 H18 0.9300
C19 C20 1.371(4)
C19 H19 0.9300
C20 C21 1.422(4)
C22 H22A 0.9600
C22 H22B 0.9600
C22 H22C 0.9600
C23 H23A 0.9600
C23 H23B 0.9600
C23 H23C 0.9600
C24 H24A 0.9600
C24 H24B 0.9600
C24 H24C 0.9600
O7 H7A 0.78(5)
O7 H7B 0.75(4)

loop_
_geom_hbond_atom_site_label_D
_geom_hbond_atom_site_label_H
_geom_hbond_atom_site_label_A
_geom_hbond_site_symmetry_A
_geom_hbond_distance_DH
_geom_hbond_distance_HA
_geom_hbond_distance_DA
_geom_hbond_angle_DHA
O4 H4A O7 1_655 0.82(3) 1.86(4) 2.672(3) 171(3)
O7 H7B O1 . 0.75(4) 2.31(4) 2.941(3) 143(4)
O7 H7B O5 . 0.75(4) 2.19(4) 2.838(4) 146(4)
O7 H7A O2 . 0.78(5) 2.38(4) 3.004(3) 138(4)
O7 H7A O6 . 0.78(5) 2.08(5) 2.783(4) 151(4)
C12 H12 O2 3_766 0.93 2.56 3.440(3) 158

loop_
_geom_torsion_atom_site_label_1
_geom_torsion_atom_site_label_2
_geom_torsion_atom_site_label_3
_geom_torsion_atom_site_label_4
_geom_torsion
O3 V1 O1 C1 71.1(2)
O2 V1 O1 C1 176.2(2)
N1 V1 O1 C1 -27.2(2)
N2 V1 O1 C1 -100.1(4)
O4 V1 O1 C1 -106.0(2)
O3 V1 O2 C21 -112.0(2)
O1 V1 O2 C21 148.8(2)
N1 V1 O2 C21 61.2(3)
N2 V1 O2 C21 -18.9(2)
O4 V1 O2 C21 65.2(2)
O2 V1 O4 C22 51.8(2)
O1 V1 O4 C22 -40.0(2)
N1 V1 O4 C22 -129.9(3)
N2 V1 O4 C22 141.2(2)
O3 V1 N1 C7 -78.8(2)
O2 V1 N1 C7 107.9(3)
O1 V1 N1 C7 19.8(2)
N2 V1 N1 C7 -172.0(2)
O4 V1 N1 C7 103.8(2)
O3 V1 N1 C8 98.95(19)
O2 V1 N1 C8 -74.4(3)
O1 V1 N1 C8 -162.43(18)
N2 V1 N1 C8 5.71(18)
O4 V1 N1 C8 -78.43(18)
O3 V1 N2 C15 115.2(2)
O2 V1 N2 C15 10.4(2)
O1 V1 N2 C15 -73.6(4)
N1 V1 N2 C15 -146.5(2)
O4 V1 N2 C15 -67.7(2)
O3 V1 N2 C14 -53.36(18)
O2 V1 N2 C14 -158.14(17)
O1 V1 N2 C14 117.9(3)
N1 V1 N2 C14 44.94(17)
O4 V1 N2 C14 123.81(17)
V1 O1 C1 C6 20.7(4)
V1 O1 C1 C2 -161.21(18)
C23 O5 C2 C3 3.9(4)
C23 O5 C2 C1 -175.3(3)
O1 C1 C2 O5 1.5(3)
C6 C1 C2 O5 179.7(2)
O1 C1 C2 C3 -177.8(3)
C6 C1 C2 C3 0.5(4)
O5 C2 C3 C4 179.1(3)
C1 C2 C3 C4 -1.7(5)
C2 C3 C4 C5 1.9(5)
C3 C4 C5 C6 -0.7(6)
C4 C5 C6 C1 -0.5(5)
C4 C5 C6 C7 175.3(3)
O1 C1 C6 C5 178.8(3)
C2 C1 C6 C5 0.7(4)
O1 C1 C6 C7 3.2(4)
C2 C1 C6 C7 -174.9(3)
C8 N1 C7 C6 175.9(3)
V1 N1 C7 C6 -6.3(4)
C5 C6 C7 N1 174.0(3)
C1 C6 C7 N1 -10.3(5)
C7 N1 C8 C9 123.6(3)
V1 N1 C8 C9 -54.2(3)
N1 C8 C9 C10 -117.2(3)
N1 C8 C9 C14 64.7(3)
C14 C9 C10 C11 0.3(4)
C8 C9 C10 C11 -177.8(3)
C9 C10 C11 C12 3.4(4)
C10 C11 C12 C13 -4.2(4)
C11 C12 C13 C14 1.2(4)
C12 C13 C14 C9 2.6(4)
C12 C13 C14 N2 -174.6(2)
C10 C9 C14 C13 -3.4(4)
C8 C9 C14 C13 174.8(2)
C10 C9 C14 N2 174.0(2)
C8 C9 C14 N2 -7.9(3)
C15 N2 C14 C13 -42.0(3)
V1 N2 C14 C13 127.3(2)
C15 N2 C14 C9 140.7(3)
V1 N2 C14 C9 -50.0(3)
C14 N2 C15 C16 169.9(3)
V1 N2 C15 C16 1.5(4)
N2 C15 C16 C17 173.7(3)
N2 C15 C16 C21 -11.6(5)
C21 C16 C17 C18 1.1(5)
C15 C16 C17 C18 176.0(3)
C16 C17 C18 C19 -1.1(6)
C17 C18 C19 C20 -0.1(5)
C24 O6 C20 C19 4.9(5)
C24 O6 C20 C21 -174.7(3)
C18 C19 C20 O6 -178.3(3)
C18 C19 C20 C21 1.3(5)
V1 O2 C21 C16 15.6(4)
V1 O2 C21 C20 -166.85(18)
C17 C16 C21 O2 177.7(3)
C15 C16 C21 O2 3.1(4)
C17 C16 C21 C20 0.1(4)
C15 C16 C21 C20 -174.5(3)
O6 C20 C21 O2 0.6(4)
C19 C20 C21 O2 -179.0(3)
O6 C20 C21 C16 178.4(2)
C19 C20 C21 C16 -1.2(4)
